data_4308435
loop_
_publ_author_name
'Visintin, Pamela M.'
'Bessel, Carol A.'
'White, Peter S.'
'Schauer, Cynthia K.'
'DeSimone, Joseph M.'

_publ_section_title
;
 Oxidative Dissolution of Copper and Zinc Metal in Carbon Dioxide
 with tert-Butyl Peracetate and a \b-Diketone Chelating Agent
;
_journal_coden_ASTM INOCAJ
_journal_issue 2
_journal_name_full 'Inorganic Chemistry'
_journal_page_first 316
_journal_page_last 324
_journal_paper_doi 10.1021/ic049765o
_journal_volume 44
_journal_year 2005
_chemical_formula_moiety 'C12 H5 F12 O7 Zn '
_chemical_formula_sum 'C12 H5 F12 O7 Zn'
_chemical_formula_weight 554.52
_space_group_IT_number 64
_symmetry_cell_setting orthorhombic
_symmetry_space_group_name_Hall '-C 2ac 2'
_symmetry_space_group_name_H-M 'C m c a'
_cell_angle_alpha 90.0
_cell_angle_beta 90.0
_cell_angle_gamma 90.0
_cell_formula_units_Z 8
_cell_length_a 21.4274(24)
_cell_length_b 7.4996(8)
_cell_length_c 23.8542(25)
_cell_measurement_reflns_used 7007
_cell_measurement_temperature 173
_cell_measurement_theta_max 25.00
_cell_measurement_theta_min 2.50
_cell_volume 3833.3(7)
_computing_cell_refinement 'Bruker SAINT'
_computing_data_collection 'Bruker SMART'
_computing_data_reduction 'Bruker SAINT/NRCVAX DATRD2'
_computing_molecular_graphics NRCVAX
_computing_publication_material 'NRCVAX TABLES Jan 94 Version'
_computing_structure_refinement 'NRCVAX LSTSQ'
_computing_structure_solution 'NRCVAX SOLVER'
_diffrn_ambient_temperature 173
_diffrn_measurement_device 'Bruker SMART 1K'
_diffrn_measurement_method 'Omega scans'
_diffrn_radiation_monochromator graphite
_diffrn_radiation_source 'xray tube'
_diffrn_radiation_type 'Molybdenum K\a'
_diffrn_radiation_wavelength 0.71073
_diffrn_reflns_av_R_equivalents 0.037
_diffrn_reflns_limit_h_max 25
_diffrn_reflns_limit_h_min 0
_diffrn_reflns_limit_k_max 8
_diffrn_reflns_limit_k_min 0
_diffrn_reflns_limit_l_max 28
_diffrn_reflns_limit_l_min 0
_diffrn_reflns_number 35112
_diffrn_reflns_theta_max 25.00
_diffrn_reflns_theta_min 0.00
_exptl_absorpt_coefficient_mu 1.43
_exptl_absorpt_correction_T_max 1.0000
_exptl_absorpt_correction_T_min 1.0000
_exptl_absorpt_correction_type none
_exptl_crystal_colour white
_exptl_crystal_density_diffrn 1.922
_exptl_crystal_description block
_exptl_crystal_F_000 2173.09
_exptl_crystal_size_max 0.35
_exptl_crystal_size_mid 0.10
_exptl_crystal_size_min 0.10
_refine_diff_density_max 1.00
_refine_diff_density_min -0.88
_refine_ls_goodness_of_fit_obs 3.47
_refine_ls_matrix_type full
_refine_ls_number_parameters 154
_refine_ls_number_reflns 1416
_refine_ls_R_factor_all 0.085
_refine_ls_R_factor_obs 0.066
_refine_ls_shift/esd_max 0.000
_refine_ls_structure_factor_coef F
_refine_ls_weighting_details 1/(\s^2^(F)+0.0005F^2^)
_refine_ls_weighting_scheme calc
_refine_ls_wR_factor_all 0.128
_refine_ls_wR_factor_obs 0.096
_reflns_number_observed 1455
_reflns_number_total 1752
_reflns_observed_criterion 'Inet > 2.5\s(Inet)'
_cod_data_source_file ic049765osi20040222_031707.cif
_cod_data_source_block c03035
_cod_depositor_comments
;
The following automatic conversions were performed:
'_symmetry_cell_setting' value 'Orthorhombic' changed to 'orthorhombic'
according to '/home/saulius/struct/CIF-dictionaries/cif_core.dic'
dictionary named 'cif_core.dic' version 2.4.1 from 2010-06-29.

Automatic conversion script
Id: cif_fix_enum 1527 2010-12-29 10:47:43Z saulius 
;
_cod_original_formula_sum 'C12 H5 F12 O7 Zn '
_cod_database_code 4308435

loop_
_symmetry_equiv_pos_as_xyz
x,y,z
-x,-y,-z
1/2+x,1/2+y,z
1/2-x,1/2-y,-z
-x,y,z
x,-y,-z
1/2-x,1/2+y,z
1/2+x,1/2-y,-z
x,1/2-y,1/2+z
-x,1/2+y,1/2-z
1/2+x,-y,1/2+z
1/2-x,y,1/2-z
-x,1/2-y,1/2+z
x,1/2+y,1/2-z
1/2-x,-y,1/2+z
1/2+x,y,1/2-z

loop_
_atom_site_aniso_label
_atom_site_aniso_U_11
_atom_site_aniso_U_22
_atom_site_aniso_U_33
_atom_site_aniso_U_12
_atom_site_aniso_U_13
_atom_site_aniso_U_23
_atom_site_aniso_type_symbol
Zn1 0.0389(6) 0.0400(6) 0.0279(6) 0.00000 0.00000 0.0029(4) Zn
O1 0.046(4) 0.084(5) 0.051(4) 0.00000 0.00000 -0.040(4) O
O2 0.051(3) 0.0404(23) 0.0385(23) 0.0062(20) -0.0043(19) 0.0038(19) O
C3 0.038(4) 0.048(3) 0.036(3) 0.005(3) -0.001(3) -0.003(3) C
C4 0.059(5) 0.079(6) 0.063(6) 0.015(4) -0.018(4) 0.007(4) C
O8 0.076(5) 0.032(3) 0.035(3) 0.00000 0.00000 -0.002(3) O
C10 0.054(6) 0.039(5) 0.036(5) 0.00000 0.00000 0.001(4) C
O11 0.103(6) 0.051(4) 0.040(4) 0.00000 0.00000 -0.019(3) O
C12 0.117(10) 0.041(6) 0.043(6) 0.00000 0.00000 0.008(4) C
O13 0.047(3) 0.052(3) 0.0348(24) 0.0088(20) 0.0022(19) 0.0110(19) O
C14 0.045(4) 0.071(5) 0.046(4) 0.003(4) -0.010(3) 0.004(4) C
C15 0.042(4) 0.052(4) 0.034(3) 0.008(3) 0.003(3) 0.007(3) C
C16 0.058(5) 0.080(6) 0.065(5) 0.018(4) 0.004(4) 0.016(4) C
F5 0.142(5) 0.219(8) 0.054(3) 0.059(5) -0.016(3) 0.036(4) F
F6 0.263(11) 0.083(5) 0.210(9) 0.039(5) -0.149(9) 0.020(5) F
F7 0.070(4) 0.255(10) 0.158(7) 0.007(5) -0.031(4) 0.119(7) F
F17 0.211(10) 0.063(4) 0.241(11) 0.042(5) -0.085(9) 0.005(5) F
F18 0.145(5) 0.140(5) 0.068(3) 0.070(5) 0.002(4) 0.050(4) F
F19 0.116(5) 0.209(8) 0.182(7) 0.110(6) 0.077(5) 0.124(7) F

loop_
_atom_site_label
_atom_site_fract_x
_atom_site_fract_y
_atom_site_fract_z
_atom_site_U_iso_or_equiv
_atom_site_thermal_displace_type
_atom_site_calc_flag
_atom_site_refinement_flags
_atom_site_type_symbol
Zn1 0.50000 0.09250(12) 0.15468(4) 0.0356(6) Uani ? S Zn
O1 0.50000 0.2728(10) 0.2199(3) 0.060(4) Uani ? S O
O2 0.42848(20) 0.2205(5) 0.11355(17) 0.0432(22) Uani ? . O
C3 0.3754(3) 0.1564(8) 0.1054(3) 0.041(3) Uani ? . C
C4 0.3371(4) 0.2567(13) 0.0618(3) 0.067(5) Uani ? . C
O8 0.50000 -0.0605(7) 0.06914(25) 0.048(4) Uani ? S O
C10 0.50000 -0.2113(12) 0.0527(4) 0.043(5) Uani ? S C
O11 0.50000 -0.2509(9) -0.0005(3) 0.065(4) Uani ? S O
C12 0.50000 -0.3722(12) 0.0904(5) 0.067(7) Uani ? S C
O13 0.56649(20) -0.0755(6) 0.18820(17) 0.0446(23) Uani ? . O
C14 0.3484(3) 0.0070(10) 0.1293(3) 0.054(4) Uani ? . C
C15 0.6210(3) -0.0924(8) 0.1701(3) 0.043(3) Uani ? . C
C16 0.6560(4) -0.2498(12) 0.1965(4) 0.068(5) Uani ? . C
F5 0.3540(3) 0.2212(12) 0.01127(23) 0.138(5) Uani ? . F
F6 0.3438(5) 0.4250(9) 0.0645(4) 0.185(8) Uani ? . F
F7 0.2776(3) 0.2212(13) 0.0628(3) 0.161(7) Uani ? . F
F17 0.6267(5) -0.4029(8) 0.1851(5) 0.172(8) Uani ? . F
F18 0.6524(3) -0.2500(9) 0.24992(24) 0.118(4) Uani ? . F
F19 0.7110(4) -0.2775(12) 0.1802(4) 0.169(7) Uani ? . F
H12a 0.500 -0.477 0.067 0.0770 Uiso ? S H
H12b 0.537 -0.372 0.114 0.0770 Uiso ? . H
H14 0.307 -0.029 0.118 0.0637 Uiso ? . H

loop_
_atom_type_symbol
_atom_type_description
_atom_type_scat_dispersion_real
_atom_type_scat_dispersion_imag
_atom_type_scat_source
Zn ? 0.284 1.430 'International Tables Vol. IV Table 2.2B'
C ? 0.003 0.002 'International Tables Vol. IV Table 2.2B'
H ? 0.000 0.000 'International Tables Vol. IV Table 2.2B'
F ? 0.017 0.010 'International Tables Vol. IV Table 2.2B'
O ? 0.011 0.006 'International Tables Vol. IV Table 2.2B'

loop_
_geom_angle_atom_site_label_1
_geom_angle_atom_site_label_2
_geom_angle_atom_site_label_3
_geom_angle
_geom_angle_site_symmetry_1
_geom_angle_site_symmetry_2
_geom_angle_site_symmetry_3
_geom_angle_publ_flag
O(1) Zn(1) O(2) 93.07(19) ? ? ? ?
O(1) Zn(1) O(2)a 93.07(19) ? ? ? ?
O(1) Zn(1) O(13) 96.22(20) ? ? ? ?
O(1) Zn(1) O(13)a 96.22(20) ? ? ? ?
O(2) Zn(1) O(2)a 96.29(17) ? ? ? ?
O(2) Zn(1) O(13) 169.79(17) ? ? ? ?
O(2) Zn(1) O(13)a 87.44(16) ? ? ? ?
O(2)a Zn(1) O(13) 87.44(16) ? ? ? ?
O(2)a Zn(1) O(13)a 169.79(17) ? ? ? ?
O(13) Zn(1) O(13)a 87.35(17) ? ? ? ?
Zn(1) O(2) C(3) 124.9(4) ? ? ? ?
O(2) C(3) C(4) 114.0(6) ? ? ? ?
O(2) C(3) C(14) 128.9(6) ? ? ? ?
C(4) C(3) C(14) 117.1(6) ? ? ? ?
C(3) C(4) F(5) 112.6(7) ? ? ? ?
C(3) C(4) F(6) 113.2(7) ? ? ? ?
C(3) C(4) F(7) 114.5(7) ? ? ? ?
F(5) C(4) F(6) 102.7(9) ? ? ? ?
F(5) C(4) F(7) 104.5(8) ? ? ? ?
F(6) C(4) F(7) 108.3(9) ? ? ? ?
O(8) C(10) O(11) 122.3(8) ? ? ? ?
O(8) C(10) C(12) 124.2(8) ? ? ? ?
O(11) C(10) C(12) 113.5(8) ? ? ? ?
Zn(1) O(13) C(15) 124.9(4) ? ? ? ?
C(3) C(14) C(15)a 121.7(6) ? ? ? ?
O(13) C(15) C(14)a 128.8(6) ? ? ? ?
O(13) C(15) C(16) 113.1(6) ? ? ? ?
C(14)a C(15) C(16) 118.0(6) ? ? ? ?
C(15) C(16) F(17) 110.4(7) ? ? ? ?
C(15) C(16) F(18) 112.5(7) ? ? ? ?
C(15) C(16) F(19) 117.3(7) ? ? ? ?
F(17) C(16) F(18) 100.0(9) ? ? ? ?
F(17) C(16) F(19) 103.6(9) ? ? ? ?
F(18) C(16) F(19) 111.4(8) ? ? ? ?
C(4) F(5) F(6) 38.4(6) ? ? ? ?
C(4) F(5) F(7) 38.0(5) ? ? ? ?
F(6) F(5) F(7) 62.1(5) ? ? ? ?
C(4) F(6) F(5) 38.9(5) ? ? ? ?
C(4) F(6) F(7) 36.4(5) ? ? ? ?
F(5) F(6) F(7) 60.1(4) ? ? ? ?
C(4) F(7) F(5) 37.5(5) ? ? ? ?
C(4) F(7) F(6) 35.4(5) ? ? ? ?
F(5) F(7) F(6) 57.8(5) ? ? ? ?
C(16) F(17) F(18) 38.9(5) ? ? ? ?
C(16) F(17) F(19) 36.8(5) ? ? ? ?
F(18) F(17) F(19) 62.4(4) ? ? ? ?
C(16) F(18) F(17) 41.1(6) ? ? ? ?
C(16) F(18) F(19) 34.0(5) ? ? ? ?
F(17) F(18) F(19) 59.7(5) ? ? ? ?
C(16) F(19) F(17) 39.6(6) ? ? ? ?
C(16) F(19) F(18) 34.6(5) ? ? ? ?
F(17) F(19) F(18) 58.0(4) ? ? ? ?

loop_
_geom_bond_atom_site_label_1
_geom_bond_atom_site_label_2
_geom_bond_distance
_geom_bond_site_symmetry_1
_geom_bond_site_symmetry_2
_geom_bond_publ_flag
Zn(1) O(1) 2.060(6) ? ? ?
Zn(1) O(2) 2.057(4) ? ? ?
Zn(1) O(2)a 2.057(4) ? ? ?
Zn(1) O(13) 2.063(4) ? ? ?
Zn(1) O(13)a 2.063(4) ? ? ?
O(2) C(3) 1.250(8) ? ? ?
C(3) C(4) 1.523(10) ? ? ?
C(3) C(14) 1.384(10) ? ? ?
C(4) F(5) 1.287(11) ? ? ?
C(4) F(6) 1.272(12) ? ? ?
C(4) F(7) 1.303(11) ? ? ?
O(8) C(10) 1.197(10) ? ? ?
C(10) O(11) 1.303(11) ? ? ?
C(10) C(12) 1.505(13) ? ? ?
O(13) C(15) 1.252(8) ? ? ?
C(14) C(15)a 1.390(9) ? ? ?
C(15) C(14)a 1.390(9) ? ? ?
C(15) C(16) 1.533(10) ? ? ?
C(16) F(17) 1.337(13) ? ? ?
C(16) F(18) 1.277(10) ? ? ?
C(16) F(19) 1.258(10) ? ? ?
F(5) F(6) 1.999(12) ? ? ?
F(5) F(7) 2.048(10) ? ? ?
F(6) F(7) 2.087(13) ? ? ?
F(17) F(18) 2.003(12) ? ? ?
F(17) F(19) 2.039(14) ? ? ?
F(18) F(19) 2.093(9) ? ? ?

loop_
_geom_contact_atom_site_label_1
_geom_contact_atom_site_label_2
_geom_contact_distance
_geom_contact_site_symmetry_1
_geom_contact_site_symmetry_2
_geom_contact_publ_flag
? ? ? ? ? ?

loop_
_geom_torsion_atom_site_label_1
_geom_torsion_atom_site_label_2
_geom_torsion_atom_site_label_3
_geom_torsion_atom_site_label_4
_geom_torsion
_geom_torsion_site_symmetry_1
_geom_torsion_site_symmetry_2
_geom_torsion_site_symmetry_3
_geom_torsion_site_symmetry_4
_geom_torsion_publ_flag
? ? ? ? ? ? ? ? ? ?
